data_1543003
loop_
_publ_author_name
'Chang, Meng-Yang'
'Cheng, Yu-Chieh'

_publ_section_title
;
 Synthesis of 1-Aryltetralins and 1-Arylnaphthalenes via (4 + 2)
 Annulation of \b-Ketosulfones with Styryl Bromides.
;
_journal_issue 7
_journal_name_full 'Organic letters'
_journal_page_first 1682
_journal_page_last 1685
_journal_paper_doi 10.1021/acs.orglett.6b00603
_journal_volume 18
_journal_year 2016
_chemical_formula_sum 'C24 H21 Cl O3 S'
_chemical_formula_weight 424.92
_space_group_crystal_system monoclinic
_space_group_IT_number 15
_space_group_name_Hall '-C 2yc'
_space_group_name_H-M_alt 'C 1 2/c 1'
_symmetry_space_group_name_Hall '-C 2yc'
_symmetry_space_group_name_H-M 'C 1 2/c 1'
_atom_sites_solution_hydrogens geom
_audit_creation_method SHELXL-2014/6
_cell_angle_alpha 90
_cell_angle_beta 108.933(3)
_cell_angle_gamma 90
_cell_formula_units_Z 8
_cell_length_a 17.1277(9)
_cell_length_b 11.8028(6)
_cell_length_c 22.7698(13)
_cell_measurement_reflns_used 2930
_cell_measurement_temperature 296(2)
_cell_measurement_theta_max 24.3515
_cell_measurement_theta_min 2.5143
_cell_volume 4354.0(4)
_computing_cell_refinement 'SAINT V8.34A (Bruker AXS Inc., 2013)'
_computing_data_collection 'APEX2 (Bruker AXS, 2010)'
_computing_data_reduction 'SAINT V8.34A (Bruker AXS Inc., 2013)'
_computing_molecular_graphics 'SHELXTL (Sheldrick, 2008)'
_computing_publication_material SHELXTL
_computing_structure_refinement 'SHELXL-2014/6 (Sheldrick, 2014)'
_diffrn_ambient_temperature 296(2)
_diffrn_detector_area_resol_mean 8.3333
_diffrn_measured_fraction_theta_full 0.999
_diffrn_measured_fraction_theta_max 0.999
_diffrn_measurement_device_type 'Bruker APEX-II CCD'
_diffrn_measurement_method '\f and \w scans'
_diffrn_radiation_type MoK\a
_diffrn_radiation_wavelength 0.71073
_diffrn_reflns_av_R_equivalents 0.0398
_diffrn_reflns_av_unetI/netI 0.0402
_diffrn_reflns_Laue_measured_fraction_full 0.999
_diffrn_reflns_Laue_measured_fraction_max 0.999
_diffrn_reflns_limit_h_max 21
_diffrn_reflns_limit_h_min -21
_diffrn_reflns_limit_k_max 14
_diffrn_reflns_limit_k_min -14
_diffrn_reflns_limit_l_max 28
_diffrn_reflns_limit_l_min -28
_diffrn_reflns_number 18440
_diffrn_reflns_point_group_measured_fraction_full 0.999
_diffrn_reflns_point_group_measured_fraction_max 0.999
_diffrn_reflns_theta_full 25.242
_diffrn_reflns_theta_max 26.386
_diffrn_reflns_theta_min 1.891
_exptl_absorpt_coefficient_mu 0.293
_exptl_absorpt_correction_T_max 0.9485
_exptl_absorpt_correction_T_min 0.8628
_exptl_absorpt_correction_type multi-scan
_exptl_absorpt_process_details 'SADABS V2014/4 (Bruker AXS Inc.)'
_exptl_crystal_colour Colorless
_exptl_crystal_density_diffrn 1.296
_exptl_crystal_density_meas ?
_exptl_crystal_density_method 'not measured'
_exptl_crystal_description Lump
_exptl_crystal_F_000 1776
_exptl_crystal_size_max 0.15
_exptl_crystal_size_mid 0.10
_exptl_crystal_size_min 0.10
_refine_diff_density_max 0.317
_refine_diff_density_min -0.286
_refine_diff_density_rms 0.038
_refine_ls_extinction_method none
_refine_ls_goodness_of_fit_ref 1.017
_refine_ls_hydrogen_treatment constr
_refine_ls_matrix_type full
_refine_ls_number_parameters 263
_refine_ls_number_reflns 4445
_refine_ls_number_restraints 0
_refine_ls_restrained_S_all 1.017
_refine_ls_R_factor_all 0.0748
_refine_ls_R_factor_gt 0.0442
_refine_ls_shift/su_max 0.002
_refine_ls_shift/su_mean 0.000
_refine_ls_structure_factor_coef Fsqd
_refine_ls_weighting_details 'w=1/[\s^2^(Fo^2^)+(0.0491P)^2^+1.8872P] where P=(Fo^2^+2Fc^2^)/3'
_refine_ls_weighting_scheme calc
_refine_ls_wR_factor_gt 0.1037
_refine_ls_wR_factor_ref 0.1195
_reflns_Friedel_coverage 0.000
_reflns_number_gt 2975
_reflns_number_total 4445
_reflns_threshold_expression 'I > 2\s(I)'
_cod_data_source_file ol6b00603_si_002.cif
_cod_data_source_block 151107_0m
_cod_depositor_comments
;
The following automatic conversions were performed:

'_exptl_crystal_density_meas' value 'not measured' was changed to '?'
- the value is perceived as not measured.

Automatic conversion script
Id: cif_fix_values 4268 2015-11-12 08:31:59Z antanas 
;
_cod_database_code 1543003
_shelx_space_group_comment
;
The symmetry employed for this shelxl refinement is uniquely defined
by the following loop, which should always be used as a source of
symmetry information in preference to the above space-group names.
They are only intended as comments.
;
_shelxl_version_number 2014/6

loop_
_space_group_symop_operation_xyz
'x, y, z'
'-x, y, -z+1/2'
'x+1/2, y+1/2, z'
'-x+1/2, y+1/2, -z+1/2'
'-x, -y, -z'
'x, -y, z-1/2'
'-x+1/2, -y+1/2, -z'
'x+1/2, -y+1/2, z-1/2'

loop_
_atom_site_label
_atom_site_type_symbol
_atom_site_fract_x
_atom_site_fract_y
_atom_site_fract_z
_atom_site_U_iso_or_equiv
_atom_site_adp_type
_atom_site_occupancy
_atom_site_site_symmetry_order
_atom_site_calc_flag
_atom_site_refinement_flags_posn
_atom_site_refinement_flags_adp
Cl1 Cl 0.86704(5) -0.05333(5) 0.05851(3) 0.0781(2) Uani 1 1 d . .
S1 S 1.11151(3) 0.25888(5) 0.13208(3) 0.05091(18) Uani 1 1 d . .
O1 O 0.92846(10) 0.22225(13) 0.14240(8) 0.0624(4) Uani 1 1 d . .
O2 O 1.16575(10) 0.25257(16) 0.09576(8) 0.0722(5) Uani 1 1 d . .
O3 O 1.11424(10) 0.35536(13) 0.17079(8) 0.0706(5) Uani 1 1 d . .
C1 C 1.13969(14) -0.0611(2) 0.24577(10) 0.0574(6) Uani 1 1 d . .
C2 C 1.16617(16) -0.0571(2) 0.19477(11) 0.0635(7) Uani 1 1 d . .
H3 H 1.1896 -0.1212 0.1836 0.076 Uiso 1 1 calc R U
C3 C 1.15845(14) 0.0404(2) 0.16008(10) 0.0565(6) Uani 1 1 d . .
H19 H 1.1757 0.0420 0.1254 0.068 Uiso 1 1 calc R U
C4 C 1.12453(12) 0.13634(18) 0.17754(9) 0.0438(5) Uani 1 1 d . .
C5 C 1.00814(12) 0.25302(16) 0.07682(9) 0.0422(5) Uani 1 1 d . .
H9 H 1.0049 0.3083 0.0440 0.051 Uiso 1 1 calc R U
C6 C 0.98852(12) 0.13631(17) 0.04635(10) 0.0490(5) Uani 1 1 d . .
H15 H 1.0283 0.1188 0.0256 0.059 Uiso 1 1 calc R U
H16 H 0.9941 0.0797 0.0783 0.059 Uiso 1 1 calc R U
C7 C 0.90281(12) 0.12991(17) -0.00001(9) 0.0433(5) Uani 1 1 d . .
C8 C 0.87829(12) 0.21565(17) -0.05010(9) 0.0440(5) Uani 1 1 d . .
C9 C 0.93494(14) 0.25995(19) -0.07584(10) 0.0552(6) Uani 1 1 d . .
H13 H 0.9890 0.2334 -0.0625 0.066 Uiso 1 1 calc R U
C10 C 0.91224(16) 0.3428(2) -0.12092(12) 0.0697(7) Uani 1 1 d . .
H14 H 0.9510 0.3721 -0.1374 0.084 Uiso 1 1 calc R U
C11 C 0.83231(18) 0.3822(2) -0.14151(12) 0.0745(8) Uani 1 1 d . .
H2 H 0.8170 0.4379 -0.1720 0.089 Uiso 1 1 calc R U
C12 C 0.94727(12) 0.28925(18) 0.10923(10) 0.0450(5) Uani 1 1 d . .
C13 C 0.91356(12) 0.40689(18) 0.10078(10) 0.0478(5) Uani 1 1 d . .
C14 C 0.88897(16) 0.4530(2) 0.14795(13) 0.0686(7) Uani 1 1 d . .
H8 H 0.8958 0.4124 0.1843 0.082 Uiso 1 1 calc R U
C15 C 0.85401(18) 0.5602(3) 0.14044(18) 0.0868(9) Uani 1 1 d . .
H7 H 0.8385 0.5922 0.1723 0.104 Uiso 1 1 calc R U
C16 C 0.84227(17) 0.6189(2) 0.08682(19) 0.0851(10) Uani 1 1 d . .
H6 H 0.8182 0.6904 0.0823 0.102 Uiso 1 1 calc R U
C17 C 0.86518(14) 0.5747(2) 0.03994(14) 0.0700(8) Uani 1 1 d . .
H4 H 0.8563 0.6154 0.0034 0.084 Uiso 1 1 calc R U
C18 C 0.90195(13) 0.46825(18) 0.04657(11) 0.0555(6) Uani 1 1 d . .
H5 H 0.9187 0.4383 0.0148 0.067 Uiso 1 1 calc R U
C19 C 0.84947(14) 0.05095(19) 0.00262(10) 0.0542(6) Uani 1 1 d . .
H10 H 0.7982 0.0516 -0.0282 0.065 Uiso 1 1 calc R U
C20 C 0.79813(14) 0.25795(19) -0.07156(10) 0.0553(6) Uani 1 1 d . .
H11 H 0.7591 0.2307 -0.0547 0.066 Uiso 1 1 calc R U
C21 C 0.77573(16) 0.3391(2) -0.11704(12) 0.0707(7) Uani 1 1 d . .
H12 H 0.7215 0.3650 -0.1313 0.085 Uiso 1 1 calc R U
C22 C 1.09986(13) 0.13420(19) 0.22918(9) 0.0502(6) Uani 1 1 d . .
H18 H 1.0784 0.1991 0.2414 0.060 Uiso 1 1 calc R U
C23 C 1.10699(14) 0.0356(2) 0.26268(10) 0.0566(6) Uani 1 1 d . .
H17 H 1.0895 0.0341 0.2973 0.068 Uiso 1 1 calc R U
C24 C 1.1466(2) -0.1693(2) 0.28268(14) 0.0914(10) Uani 1 1 d . .
H1 H 1.1830 -0.1573 0.3243 0.137 Uiso 1 1 calc R U
H21 H 1.1682 -0.2284 0.2635 0.137 Uiso 1 1 calc R U
H20 H 1.0930 -0.1907 0.2837 0.137 Uiso 1 1 calc R U

loop_
_atom_site_aniso_label
_atom_site_aniso_U_11
_atom_site_aniso_U_22
_atom_site_aniso_U_33
_atom_site_aniso_U_23
_atom_site_aniso_U_13
_atom_site_aniso_U_12
Cl1 0.0981(5) 0.0590(4) 0.0812(5) 0.0137(3) 0.0347(4) -0.0052(4)
S1 0.0428(3) 0.0494(3) 0.0560(3) 0.0053(3) 0.0098(2) -0.0059(2)
O1 0.0712(11) 0.0567(10) 0.0679(11) 0.0115(8) 0.0344(9) 0.0008(8)
O2 0.0471(9) 0.0951(13) 0.0785(12) 0.0259(10) 0.0262(8) 0.0002(8)
O3 0.0723(11) 0.0451(9) 0.0800(12) -0.0084(8) 0.0048(9) -0.0134(8)
C1 0.0615(14) 0.0536(15) 0.0450(13) 0.0050(10) 0.0009(11) 0.0016(11)
C2 0.0768(16) 0.0508(15) 0.0556(14) -0.0029(11) 0.0116(12) 0.0185(12)
C3 0.0585(14) 0.0650(15) 0.0453(12) -0.0005(11) 0.0158(10) 0.0114(12)
C4 0.0404(11) 0.0479(12) 0.0383(11) -0.0021(9) 0.0062(9) 0.0010(9)
C5 0.0415(11) 0.0379(11) 0.0446(11) 0.0045(8) 0.0104(9) 0.0021(9)
C6 0.0480(12) 0.0433(12) 0.0514(12) -0.0024(9) 0.0102(10) 0.0064(10)
C7 0.0437(11) 0.0425(12) 0.0431(11) -0.0060(9) 0.0132(9) 0.0026(9)
C8 0.0428(11) 0.0432(12) 0.0426(11) -0.0048(9) 0.0091(9) -0.0015(9)
C9 0.0469(12) 0.0634(15) 0.0533(13) 0.0020(11) 0.0136(10) -0.0040(11)
C10 0.0700(17) 0.0731(18) 0.0625(15) 0.0078(13) 0.0168(13) -0.0220(14)
C11 0.0856(19) 0.0593(16) 0.0627(16) 0.0155(13) 0.0023(14) -0.0039(15)
C12 0.0442(11) 0.0443(12) 0.0449(11) -0.0015(9) 0.0124(9) -0.0036(10)
C13 0.0404(11) 0.0407(12) 0.0627(14) -0.0090(10) 0.0175(10) -0.0036(9)
C14 0.0748(17) 0.0590(16) 0.0819(18) -0.0172(13) 0.0389(14) -0.0068(13)
C15 0.085(2) 0.062(2) 0.132(3) -0.0349(19) 0.061(2) -0.0073(16)
C16 0.0674(18) 0.0434(16) 0.149(3) -0.0124(18) 0.042(2) 0.0014(13)
C17 0.0541(15) 0.0484(15) 0.103(2) 0.0089(14) 0.0186(14) 0.0012(12)
C18 0.0492(13) 0.0454(13) 0.0701(15) -0.0012(11) 0.0168(11) -0.0029(10)
C19 0.0594(14) 0.0510(14) 0.0525(13) -0.0020(10) 0.0185(11) 0.0001(11)
C20 0.0477(12) 0.0612(15) 0.0545(13) 0.0015(11) 0.0129(10) 0.0010(11)
C21 0.0616(16) 0.0690(17) 0.0700(17) 0.0124(13) 0.0056(13) 0.0079(13)
C22 0.0547(13) 0.0534(13) 0.0385(11) -0.0042(10) 0.0096(10) 0.0075(10)
C23 0.0599(14) 0.0671(16) 0.0396(12) 0.0044(11) 0.0118(10) 0.0049(12)
C24 0.117(2) 0.0652(18) 0.0784(19) 0.0236(15) 0.0132(17) 0.0086(17)

loop_
_atom_type_symbol
_atom_type_description
_atom_type_scat_dispersion_real
_atom_type_scat_dispersion_imag
_atom_type_scat_source
C C 0.0033 0.0016 'International Tables Vol C Tables 4.2.6.8 and 6.1.1.4'
H H 0.0000 0.0000 'International Tables Vol C Tables 4.2.6.8 and 6.1.1.4'
O O 0.0106 0.0060 'International Tables Vol C Tables 4.2.6.8 and 6.1.1.4'
S S 0.1246 0.1234 'International Tables Vol C Tables 4.2.6.8 and 6.1.1.4'
Cl Cl 0.1484 0.1585 'International Tables Vol C Tables 4.2.6.8 and 6.1.1.4'

loop_
_geom_angle_atom_site_label_1
_geom_angle_atom_site_label_2
_geom_angle_atom_site_label_3
_geom_angle
O3 S1 O2 119.94(11)
O3 S1 C4 108.71(10)
O2 S1 C4 108.45(10)
O3 S1 C5 106.72(9)
O2 S1 C5 105.54(10)
C4 S1 C5 106.73(9)
C2 C1 C23 118.8(2)
C2 C1 C24 120.6(2)
C23 C1 C24 120.6(2)
C3 C2 C1 121.0(2)
C3 C2 H3 119.5
C1 C2 H3 119.5
C2 C3 C4 119.2(2)
C2 C3 H19 120.4
C4 C3 H19 120.4
C22 C4 C3 120.3(2)
C22 C4 S1 120.41(17)
C3 C4 S1 119.30(17)
C12 C5 C6 112.89(17)
C12 C5 S1 108.77(13)
C6 C5 S1 111.77(13)
C12 C5 H9 107.7
C6 C5 H9 107.7
S1 C5 H9 107.7
C7 C6 C5 112.56(16)
C7 C6 H15 109.1
C5 C6 H15 109.1
C7 C6 H16 109.1
C5 C6 H16 109.1
H15 C6 H16 107.8
C19 C7 C8 119.35(18)
C19 C7 C6 122.3(2)
C8 C7 C6 118.30(18)
C9 C8 C20 117.5(2)
C9 C8 C7 121.36(18)
C20 C8 C7 121.1(2)
C10 C9 C8 121.0(2)
C10 C9 H13 119.5
C8 C9 H13 119.5
C11 C10 C9 120.1(2)
C11 C10 H14 119.9
C9 C10 H14 119.9
C21 C11 C10 119.7(2)
C21 C11 H2 120.2
C10 C11 H2 120.2
O1 C12 C13 121.3(2)
O1 C12 C5 118.91(19)
C13 C12 C5 119.77(19)
C14 C13 C18 119.5(2)
C14 C13 C12 117.9(2)
C18 C13 C12 122.5(2)
C13 C14 C15 119.4(3)
C13 C14 H8 120.3
C15 C14 H8 120.3
C16 C15 C14 120.5(3)
C16 C15 H7 119.7
C14 C15 H7 119.7
C17 C16 C15 120.9(3)
C17 C16 H6 119.5
C15 C16 H6 119.5
C16 C17 C18 119.9(3)
C16 C17 H4 120.0
C18 C17 H4 120.0
C13 C18 C17 119.8(3)
C13 C18 H5 120.1
C17 C18 H5 120.1
C7 C19 Cl1 125.42(18)
C7 C19 H10 117.3
Cl1 C19 H10 117.3
C21 C20 C8 121.2(2)
C21 C20 H11 119.4
C8 C20 H11 119.4
C11 C21 C20 120.5(2)
C11 C21 H12 119.8
C20 C21 H12 119.8
C4 C22 C23 119.6(2)
C4 C22 H18 120.2
C23 C22 H18 120.2
C22 C23 C1 121.1(2)
C22 C23 H17 119.5
C1 C23 H17 119.5
C1 C24 H1 109.5
C1 C24 H21 109.5
H1 C24 H21 109.5
C1 C24 H20 109.5
H1 C24 H20 109.5
H21 C24 H20 109.5

loop_
_geom_bond_atom_site_label_1
_geom_bond_atom_site_label_2
_geom_bond_distance
Cl1 C19 1.725(2)
S1 O3 1.4314(17)
S1 O2 1.4324(18)
S1 C4 1.750(2)
S1 C5 1.8103(19)
O1 C12 1.207(2)
C1 C2 1.378(3)
C1 C23 1.380(3)
C1 C24 1.512(3)
C2 C3 1.377(3)
C2 H3 0.9300
C3 C4 1.388(3)
C3 H19 0.9300
C4 C22 1.373(3)
C5 C12 1.521(3)
C5 C6 1.530(3)
C5 H9 0.9800
C6 C7 1.507(3)
C6 H15 0.9700
C6 H16 0.9700
C7 C19 1.320(3)
C7 C8 1.480(3)
C8 C9 1.388(3)
C8 C20 1.392(3)
C9 C10 1.379(3)
C9 H13 0.9300
C10 C11 1.376(4)
C10 H14 0.9300
C11 C21 1.363(4)
C11 H2 0.9300
C12 C13 1.492(3)
C13 C14 1.386(3)
C13 C18 1.389(3)
C14 C15 1.386(4)
C14 H8 0.9300
C15 C16 1.361(4)
C15 H7 0.9300
C16 C17 1.356(4)
C16 H6 0.9300
C17 C18 1.391(3)
C17 H4 0.9300
C18 H5 0.9300
C19 H10 0.9300
C20 C21 1.371(3)
C20 H11 0.9300
C21 H12 0.9300
C22 C23 1.375(3)
C22 H18 0.9300
C23 H17 0.9300
C24 H1 0.9600
C24 H21 0.9600
C24 H20 0.9600
